data_8104281
loop_
_publ_author_name
'Wiedemeier, H.'
'von Schnering, H.G.'

_publ_section_title
;
 Refinement of the structures of Ge S, Ge Se, Sn S, and Sn Se
;
_journal_name_full
;
Zeitschrift fuer Kristallographie, Kristallgeometrie, Kristallphysik, 
Kristallchemie (145,1977-148,1979)
;
_journal_page_first 295
_journal_page_last 303
_journal_volume 148
_journal_year 1978
_chemical_formula_sum 'S Sn'
_chemical_name_systematic 'Sn S'
_space_group_IT_number 62
_symmetry_space_group_name_Hall '-P 2ac 2n'
_symmetry_space_group_name_H-M 'P n m a'
_cell_angle_alpha 90
_cell_angle_beta 90
_cell_angle_gamma 90
_cell_formula_units_Z 4
_cell_length_a 11.2
_cell_length_b 3.987
_cell_length_c 4.334
_cell_volume 193.532
_citation_journal_id_ASTM ZKKKAJ
_cod_data_source_file Wiedemeier_ZKKKAJ_1978_1760.cif
_cod_data_source_block S1Sn1
_cod_original_cell_volume 193.5322
_cod_original_formula_sum 'S1 Sn1'
_cod_database_code 8104281

loop_
_symmetry_equiv_pos_as_xyz
x,y,z
-x+1/2,-y,z+1/2
x+1/2,-y+1/2,-z+1/2
-x,y+1/2,-z
-x,-y,-z
x-1/2,y,-z-1/2
-x-1/2,y-1/2,z-1/2
x,-y-1/2,z

loop_
_atom_site_label
_atom_site_type_symbol
_atom_site_fract_x
_atom_site_fract_y
_atom_site_fract_z
_atom_site_occupancy
_atom_site_U_iso_or_equiv
S1 S 0.8508 0.25 0.4793 1 0.0
Sn1 Sn 0.1194 0.25 0.1198 1 0.0
